data_4028276
loop_
_publ_author_name
'Melissa Hughs'
'Miguel Jimenez'
'Saeed Khan'
'Miguel A. Garcia-Garibay'

_publ_section_title
;
 Synthesis, Rotational Dynamics, and Photophysical Characterization of a
 Crystalline Linearly Conjugated Phenyleneethynylene Molecular Dirotor
;
_journal_name_full 'Journal of Organic Chemistry'
_journal_page_first 5293
_journal_page_last 5302
_journal_paper_doi 10.1021/jo4004053
_journal_volume 78
_journal_year 2013
_chemical_formula_moiety 'C94 H62 O2, 4(C7 H8)'
_chemical_formula_sum 'C122 H94 O2'
_chemical_formula_weight 1591.97
_chemical_name_systematic
; 
 ? 
;
_space_group_IT_number 2
_symmetry_cell_setting triclinic
_symmetry_space_group_name_Hall '-P 1'
_symmetry_space_group_name_H-M 'P -1'
_atom_sites_solution_hydrogens geom
_atom_sites_solution_primary direct
_atom_sites_solution_secondary difmap
_audit_creation_method SHELXL-97
_cell_angle_alpha 95.819(2)
_cell_angle_beta 105.130(2)
_cell_angle_gamma 103.746(3)
_cell_formula_units_Z 1
_cell_length_a 10.562(2)
_cell_length_b 12.190(2)
_cell_length_c 18.671(4)
_cell_measurement_reflns_used 4220
_cell_measurement_temperature 100(2)
_cell_measurement_theta_max 27.83
_cell_measurement_theta_min 3.83
_cell_volume 2219.6(7)
_computing_cell_refinement 'Bruker SMART APEX2'
_computing_data_collection 'Bruker SMART APEX2'
_computing_data_reduction 'Bruker SMART APEX2'
_computing_molecular_graphics 'Bruker Shelxtl'
_computing_publication_material 'Bruker Shelxtl'
_computing_structure_refinement 'SHELXL-97 (Sheldrick, 1997)'
_computing_structure_solution 'SHELXS-97 (Sheldrick, 1990)'
_diffrn_ambient_temperature 100(2)
_diffrn_measured_fraction_theta_full 0.991
_diffrn_measured_fraction_theta_max 0.991
_diffrn_measurement_device_type 'CCD area detector'
_diffrn_measurement_method 'omega and phi scans'
_diffrn_radiation_monochromator graphite
_diffrn_radiation_source 'fine-focus sealed tube'
_diffrn_radiation_type MoK\a
_diffrn_radiation_wavelength 0.71073
_diffrn_reflns_av_R_equivalents 0.0774
_diffrn_reflns_av_sigmaI/netI 0.0751
_diffrn_reflns_limit_h_max 13
_diffrn_reflns_limit_h_min -14
_diffrn_reflns_limit_k_max 16
_diffrn_reflns_limit_k_min -16
_diffrn_reflns_limit_l_max 24
_diffrn_reflns_limit_l_min 0
_diffrn_reflns_number 48400
_diffrn_reflns_theta_full 28.27
_diffrn_reflns_theta_max 28.27
_diffrn_reflns_theta_min 3.72
_exptl_absorpt_coefficient_mu 0.069
_exptl_absorpt_correction_T_max 0.9966
_exptl_absorpt_correction_T_min 0.9468
_exptl_absorpt_correction_type multi-scan
_exptl_absorpt_process_details Sadabs(Bruker)
_exptl_crystal_colour colorless
_exptl_crystal_density_diffrn 1.191
_exptl_crystal_description platelet
_exptl_crystal_F_000 842
_exptl_crystal_size_max 0.20
_exptl_crystal_size_mid 0.10
_exptl_crystal_size_min 0.05
_refine_diff_density_max 0.282
_refine_diff_density_min -0.396
_refine_diff_density_rms 0.061
_refine_ls_extinction_method none
_refine_ls_goodness_of_fit_ref 1.034
_refine_ls_hydrogen_treatment constr
_refine_ls_matrix_type full
_refine_ls_number_parameters 570
_refine_ls_number_reflns 10890
_refine_ls_number_restraints 10
_refine_ls_restrained_S_all 1.043
_refine_ls_R_factor_all 0.1204
_refine_ls_R_factor_gt 0.0726
_refine_ls_shift/su_max 0.000
_refine_ls_shift/su_mean 0.000
_refine_ls_structure_factor_coef Fsqd
_refine_ls_weighting_details 'calc w=1/[\s^2^(Fo^2^)+(0.0548P)^2^+2.2877P] where P=(Fo^2^+2Fc^2^)/3'
_refine_ls_weighting_scheme calc
_refine_ls_wR_factor_gt 0.1538
_refine_ls_wR_factor_ref 0.1722
_reflns_number_gt 7044
_reflns_number_total 10890
_reflns_threshold_expression >2sigma(I)
_cod_data_source_file jo4004053_si_002.cif
_cod_data_source_block gg1509s
_cod_database_code 4028276

loop_
_symmetry_equiv_pos_as_xyz
'x, y, z'
'-x, -y, -z'

loop_
_atom_site_label
_atom_site_type_symbol
_atom_site_fract_x
_atom_site_fract_y
_atom_site_fract_z
_atom_site_U_iso_or_equiv
_atom_site_adp_type
_atom_site_occupancy
_atom_site_symmetry_multiplicity
_atom_site_calc_flag
_atom_site_refinement_flags
_atom_site_disorder_assembly
_atom_site_disorder_group
C1T C 0.5297(3) 0.4836(2) 0.43105(15) 0.0477(8) Uani 1 1 d D . .
H1T H 0.5500 0.4732 0.3846 0.057 Uiso 0.50 1 calc PR A 1
C2T C 0.5395(3) 0.4039(2) 0.47892(14) 0.0461(8) Uani 1 1 d D . .
H2T H 0.5660 0.3375 0.4651 0.055 Uiso 1 1 calc R . .
C3T C 0.4894(3) 0.5791(2) 0.45298(14) 0.0454(8) Uani 1 1 d D . .
H3T H 0.4814 0.6340 0.4206 0.054 Uiso 1 1 calc R . .
C4T C 0.5627(7) 0.4539(6) 0.3565(3) 0.0449(15) Uani 0.50 1 d PD B 2
H4T1 H 0.5516 0.5138 0.3261 0.067 Uiso 0.50 1 calc PR B 2
H4T2 H 0.5004 0.3801 0.3284 0.067 Uiso 0.50 1 calc PR B 2
H4T3 H 0.6569 0.4490 0.3678 0.067 Uiso 0.50 1 calc PR B 2
C5T C 0.5032(4) 0.0457(3) 0.4380(2) 0.0914(16) Uani 1 1 d D . .
H5T H 0.5060 0.0778 0.3939 0.110 Uiso 0.50 1 calc PR C 1
C6T C 0.4122(5) 0.0695(4) 0.4752(3) 0.0996(19) Uani 1 1 d D D .
H6T H 0.3546 0.1163 0.4575 0.119 Uiso 1 1 calc R . .
C7T C 0.4096(5) 0.0218(4) 0.5394(3) 0.0961(19) Uani 1 1 d D . .
H7T H 0.3496 0.0350 0.5672 0.115 Uiso 1 1 calc R D .
C8T C 0.5001(9) 0.0888(6) 0.3727(4) 0.064(2) Uani 0.50 1 d PD D 2
H8T1 H 0.5681 0.0674 0.3513 0.096 Uiso 0.50 1 calc PR D 2
H8T2 H 0.5207 0.1725 0.3836 0.096 Uiso 0.50 1 calc PR D 2
H8T3 H 0.4091 0.0572 0.3365 0.096 Uiso 0.50 1 calc PR D 2
O1 O 1.01221(19) 0.37342(15) 0.45552(10) 0.0311(4) Uani 1 1 d . . .
C1 C 0.8324(2) -0.07258(19) 0.32134(13) 0.0195(5) Uani 1 1 d . . .
C2 C 0.9301(3) -0.0711(2) 0.38834(13) 0.0235(5) Uani 1 1 d . . .
H2 H 1.0158 -0.0147 0.4031 0.028 Uiso 1 1 calc R . .
C3 C 0.9021(3) -0.1524(2) 0.43374(13) 0.0267(5) Uani 1 1 d . . .
H3 H 0.9692 -0.1510 0.4793 0.032 Uiso 1 1 calc R . .
C4 C 0.7780(3) -0.2348(2) 0.41306(14) 0.0284(6) Uani 1 1 d . . .
H4 H 0.7592 -0.2894 0.4444 0.034 Uiso 1 1 calc R . .
C5 C 0.6810(3) -0.2372(2) 0.34600(14) 0.0278(5) Uani 1 1 d . . .
H5 H 0.5958 -0.2941 0.3312 0.033 Uiso 1 1 calc R . .
C6 C 0.7077(2) -0.1570(2) 0.30059(13) 0.0230(5) Uani 1 1 d . . .
H6 H 0.6405 -0.1594 0.2548 0.028 Uiso 1 1 calc R . .
C7 C 0.8999(2) -0.04088(19) 0.20292(13) 0.0205(5) Uani 1 1 d . . .
C8 C 0.8808(2) 0.0039(2) 0.13608(14) 0.0266(5) Uani 1 1 d . . .
H8 H 0.8386 0.0645 0.1308 0.032 Uiso 1 1 calc R . .
C9 C 0.9229(3) -0.0393(3) 0.07737(15) 0.0337(6) Uani 1 1 d . . .
H9 H 0.9091 -0.0084 0.0321 0.040 Uiso 1 1 calc R . .
C10 C 0.9850(3) -0.1271(2) 0.08446(15) 0.0339(6) Uani 1 1 d . . .
H10 H 1.0150 -0.1558 0.0445 0.041 Uiso 1 1 calc R . .
C11 C 1.0030(3) -0.1730(2) 0.14963(16) 0.0357(6) Uani 1 1 d . . .
H11 H 1.0444 -0.2341 0.1543 0.043 Uiso 1 1 calc R . .
C12 C 0.9607(3) -0.1302(2) 0.20879(14) 0.0270(5) Uani 1 1 d . . .
H12 H 0.9735 -0.1624 0.2535 0.032 Uiso 1 1 calc R . .
C13 C 0.9720(2) 0.12486(19) 0.31237(12) 0.0194(5) Uani 1 1 d . . .
C14 C 1.1005(2) 0.1537(2) 0.30270(14) 0.0244(5) Uani 1 1 d . . .
H14 H 1.1231 0.1049 0.2679 0.029 Uiso 1 1 calc R . .
C15 C 1.1969(3) 0.2546(2) 0.34411(14) 0.0295(6) Uani 1 1 d . . .
H15 H 1.2851 0.2742 0.3373 0.035 Uiso 1 1 calc R . .
C16 C 1.1652(3) 0.3264(2) 0.39491(14) 0.0272(5) Uani 1 1 d . . .
H16 H 1.2311 0.3950 0.4230 0.033 Uiso 1 1 calc R . .
C17 C 1.0353(3) 0.29702(19) 0.40459(13) 0.0235(5) Uani 1 1 d . . .
C18 C 0.9395(3) 0.19729(19) 0.36367(13) 0.0217(5) Uani 1 1 d . . .
H18 H 0.8512 0.1778 0.3704 0.026 Uiso 1 1 calc R . .
C19 C 0.8596(2) 0.01365(19) 0.26860(12) 0.0180(4) Uani 1 1 d . . .
C20 C 0.7330(2) 0.04850(19) 0.23816(13) 0.0206(5) Uani 1 1 d . . .
C21 C 0.6358(2) 0.0830(2) 0.21488(13) 0.0220(5) Uani 1 1 d . . .
C22 C 0.5281(2) 0.1344(2) 0.18603(13) 0.0208(5) Uani 1 1 d . . .
C23 C 0.5637(2) 0.2500(2) 0.17939(14) 0.0253(5) Uani 1 1 d . . .
H23 H 0.6567 0.2934 0.1966 0.030 Uiso 1 1 calc R . .
C24 C 0.4640(2) 0.3014(2) 0.14780(14) 0.0237(5) Uani 1 1 d . . .
H24 H 0.4894 0.3799 0.1430 0.028 Uiso 1 1 calc R . .
C25 C 0.3267(2) 0.23942(19) 0.12293(12) 0.0195(5) Uani 1 1 d . . .
C26 C 0.2903(3) 0.1245(2) 0.13196(14) 0.0245(5) Uani 1 1 d . . .
H26 H 0.1970 0.0821 0.1170 0.029 Uiso 1 1 calc R . .
C27 C 0.3908(3) 0.0726(2) 0.16277(14) 0.0261(5) Uani 1 1 d . . .
H27 H 0.3657 -0.0056 0.1680 0.031 Uiso 1 1 calc R . .
C28 C 0.2276(2) 0.29461(19) 0.08702(13) 0.0204(5) Uani 1 1 d . . .
C29 C 0.1533(2) 0.34741(18) 0.05616(12) 0.0182(4) Uani 1 1 d . . .
C30 C 0.0719(2) 0.41952(18) 0.02467(12) 0.0174(4) Uani 1 1 d . . .
C31 C 0.1200(2) 0.50064(18) -0.01733(12) 0.0172(4) Uani 1 1 d . . .
C32 C -0.0511(2) 0.41856(18) 0.03978(12) 0.0177(4) Uani 1 1 d . . .
C33 C -0.1216(2) 0.33598(18) 0.08254(12) 0.0175(4) Uani 1 1 d . . .
H33 H -0.0736 0.2765 0.0972 0.021 Uiso 1 1 calc R . .
C34 C -0.1304(2) 0.41233(19) 0.15016(13) 0.0191(5) Uani 1 1 d . . .
C35 C -0.0790(2) 0.4054(2) 0.22508(13) 0.0232(5) Uani 1 1 d . . .
H35 H -0.0324 0.3495 0.2390 0.028 Uiso 1 1 calc R . .
C36 C -0.0968(3) 0.4821(2) 0.28014(14) 0.0269(5) Uani 1 1 d . . .
H36 H -0.0625 0.4780 0.3319 0.032 Uiso 1 1 calc R . .
C37 C -0.1641(3) 0.5641(2) 0.25967(14) 0.0276(5) Uani 1 1 d . . .
H37 H -0.1754 0.6159 0.2976 0.033 Uiso 1 1 calc R . .
C38 C -0.2155(2) 0.5714(2) 0.18380(14) 0.0245(5) Uani 1 1 d . . .
H38 H -0.2620 0.6274 0.1699 0.029 Uiso 1 1 calc R . .
C39 C -0.1976(2) 0.49543(19) 0.12932(13) 0.0198(5) Uani 1 1 d . . .
C40 C -0.2461(2) 0.48989(19) 0.04425(12) 0.0188(5) Uani 1 1 d . . .
H40 H -0.2937 0.5496 0.0296 0.023 Uiso 1 1 calc R . .
C41 C -0.3364(2) 0.36808(19) 0.01231(13) 0.0196(5) Uani 1 1 d . . .
C42 C -0.4717(2) 0.3365(2) -0.03170(13) 0.0226(5) Uani 1 1 d . . .
H42 H -0.5165 0.3936 -0.0454 0.027 Uiso 1 1 calc R . .
C43 C -0.5413(2) 0.2209(2) -0.05573(14) 0.0255(5) Uani 1 1 d . . .
H43 H -0.6344 0.1988 -0.0850 0.031 Uiso 1 1 calc R . .
C44 C -0.4744(3) 0.1380(2) -0.03686(13) 0.0259(5) Uani 1 1 d . . .
H44 H -0.5218 0.0591 -0.0539 0.031 Uiso 1 1 calc R . .
C45 C -0.3380(2) 0.1695(2) 0.00693(13) 0.0218(5) Uani 1 1 d . . .
H45 H -0.2925 0.1124 0.0193 0.026 Uiso 1 1 calc R . .
C46 C -0.2695(2) 0.28439(19) 0.03216(12) 0.0189(5) Uani 1 1 d . . .
C47 C 0.8776(3) 0.3498(2) 0.46341(17) 0.0389(7) Uani 1 1 d . . .
H47A H 0.8118 0.3467 0.4147 0.058 Uiso 1 1 calc R . .
H47B H 0.8734 0.4105 0.5006 0.058 Uiso 1 1 calc R . .
H47C H 0.8554 0.2759 0.4803 0.058 Uiso 1 1 calc R . .
C1S C 0.2622(3) 0.7160(3) 0.30503(15) 0.0369(7) Uani 1 1 d . . .
C2S C 0.2452(3) 0.5980(3) 0.29294(16) 0.0396(7) Uani 1 1 d . . .
H2S H 0.2107 0.5532 0.3260 0.047 Uiso 1 1 calc R . .
C3S C 0.2773(3) 0.5450(3) 0.23396(17) 0.0442(8) Uani 1 1 d . . .
H3S H 0.2649 0.4644 0.2268 0.053 Uiso 1 1 calc R . .
C4S C 0.3276(3) 0.6087(3) 0.18521(15) 0.0383(7) Uani 1 1 d . . .
H4S H 0.3500 0.5722 0.1446 0.046 Uiso 1 1 calc R . .
C5S C 0.3451(3) 0.7255(3) 0.19596(16) 0.0373(7) Uani 1 1 d . . .
H5S H 0.3786 0.7699 0.1624 0.045 Uiso 1 1 calc R . .
C6S C 0.3137(3) 0.7781(3) 0.25569(17) 0.0405(7) Uani 1 1 d . . .
H6S H 0.3277 0.8588 0.2631 0.049 Uiso 1 1 calc R . .
C7S C 0.2255(4) 0.7725(3) 0.36946(19) 0.0544(9) Uani 1 1 d . . .
H7S1 H 0.1334 0.7310 0.3687 0.082 Uiso 1 1 calc R . .
H7S2 H 0.2285 0.8522 0.3642 0.082 Uiso 1 1 calc R . .
H7S3 H 0.2908 0.7710 0.4173 0.082 Uiso 1 1 calc R . .

loop_
_atom_site_aniso_label
_atom_site_aniso_U_11
_atom_site_aniso_U_22
_atom_site_aniso_U_33
_atom_site_aniso_U_23
_atom_site_aniso_U_13
_atom_site_aniso_U_12
C1T 0.0243(15) 0.074(2) 0.0365(16) 0.0092(16) 0.0103(13) -0.0037(15)
C2T 0.0237(15) 0.058(2) 0.0463(18) 0.0062(15) 0.0083(13) -0.0040(14)
C3T 0.0266(15) 0.063(2) 0.0396(17) 0.0168(15) 0.0080(13) -0.0016(15)
C4T 0.046(4) 0.045(4) 0.048(4) 0.007(3) 0.025(3) 0.007(3)
C5T 0.081(3) 0.070(3) 0.098(4) -0.042(3) 0.009(3) 0.017(3)
C6T 0.080(3) 0.076(3) 0.125(5) -0.047(3) 0.020(3) 0.028(3)
C7T 0.070(3) 0.077(3) 0.121(4) -0.051(3) 0.010(3) 0.031(3)
C8T 0.086(6) 0.053(4) 0.050(4) 0.001(3) 0.024(4) 0.011(4)
O1 0.0369(11) 0.0232(9) 0.0316(10) -0.0024(7) 0.0123(8) 0.0060(8)
C1 0.0207(12) 0.0192(11) 0.0221(11) 0.0042(9) 0.0081(9) 0.0096(9)
C2 0.0255(13) 0.0215(11) 0.0229(12) 0.0036(9) 0.0058(10) 0.0070(10)
C3 0.0355(15) 0.0239(12) 0.0207(12) 0.0055(9) 0.0053(10) 0.0108(11)
C4 0.0378(15) 0.0247(12) 0.0277(13) 0.0088(10) 0.0142(11) 0.0112(12)
C5 0.0313(14) 0.0239(12) 0.0294(13) 0.0063(10) 0.0129(11) 0.0050(11)
C6 0.0224(12) 0.0241(12) 0.0224(12) 0.0025(9) 0.0065(10) 0.0071(10)
C7 0.0181(11) 0.0204(11) 0.0212(11) 0.0001(9) 0.0056(9) 0.0038(9)
C8 0.0195(12) 0.0334(14) 0.0262(13) 0.0068(10) 0.0065(10) 0.0052(11)
C9 0.0248(14) 0.0484(17) 0.0244(13) 0.0058(12) 0.0095(11) 0.0016(13)
C10 0.0287(14) 0.0341(15) 0.0317(14) -0.0103(11) 0.0160(11) -0.0060(12)
C11 0.0424(17) 0.0244(13) 0.0430(16) -0.0023(11) 0.0219(13) 0.0077(12)
C12 0.0299(14) 0.0226(12) 0.0299(13) 0.0034(10) 0.0117(11) 0.0068(11)
C13 0.0210(12) 0.0165(10) 0.0207(11) 0.0059(8) 0.0032(9) 0.0073(9)
C14 0.0211(12) 0.0252(12) 0.0279(13) 0.0029(10) 0.0071(10) 0.0089(10)
C15 0.0230(13) 0.0310(14) 0.0308(14) 0.0041(11) 0.0049(11) 0.0044(11)
C16 0.0266(13) 0.0209(12) 0.0268(13) 0.0028(10) 0.0011(10) 0.0014(10)
C17 0.0306(13) 0.0180(11) 0.0213(12) 0.0044(9) 0.0052(10) 0.0079(10)
C18 0.0239(12) 0.0209(11) 0.0210(11) 0.0059(9) 0.0066(9) 0.0064(10)
C19 0.0161(11) 0.0176(11) 0.0208(11) 0.0037(8) 0.0046(9) 0.0063(9)
C20 0.0220(12) 0.0175(11) 0.0219(11) 0.0029(9) 0.0065(9) 0.0050(10)
C21 0.0225(12) 0.0202(11) 0.0234(12) 0.0043(9) 0.0058(10) 0.0068(10)
C22 0.0202(12) 0.0224(11) 0.0218(11) 0.0045(9) 0.0061(9) 0.0094(10)
C23 0.0163(12) 0.0250(12) 0.0340(14) 0.0083(10) 0.0056(10) 0.0054(10)
C24 0.0231(13) 0.0178(11) 0.0322(13) 0.0090(10) 0.0088(10) 0.0070(10)
C25 0.0200(12) 0.0220(11) 0.0200(11) 0.0049(9) 0.0074(9) 0.0103(10)
C26 0.0190(12) 0.0189(11) 0.0336(13) 0.0065(10) 0.0047(10) 0.0043(10)
C27 0.0254(13) 0.0183(11) 0.0336(13) 0.0076(10) 0.0046(10) 0.0074(10)
C28 0.0203(12) 0.0178(11) 0.0232(11) 0.0036(9) 0.0079(9) 0.0036(9)
C29 0.0180(11) 0.0153(10) 0.0202(11) 0.0020(8) 0.0066(9) 0.0019(9)
C30 0.0171(11) 0.0159(10) 0.0201(11) 0.0020(8) 0.0066(9) 0.0055(9)
C31 0.0167(11) 0.0157(10) 0.0186(11) 0.0013(8) 0.0049(9) 0.0045(9)
C32 0.0190(11) 0.0142(10) 0.0181(11) 0.0026(8) 0.0049(9) 0.0016(9)
C33 0.0166(11) 0.0159(10) 0.0229(11) 0.0067(8) 0.0076(9) 0.0064(9)
C34 0.0146(11) 0.0188(11) 0.0244(11) 0.0039(9) 0.0089(9) 0.0017(9)
C35 0.0199(12) 0.0262(12) 0.0245(12) 0.0063(9) 0.0084(10) 0.0056(10)
C36 0.0261(13) 0.0310(13) 0.0224(12) 0.0044(10) 0.0083(10) 0.0043(11)
C37 0.0273(14) 0.0267(13) 0.0263(13) -0.0033(10) 0.0103(11) 0.0035(11)
C38 0.0218(12) 0.0240(12) 0.0299(13) 0.0052(10) 0.0106(10) 0.0071(10)
C39 0.0148(11) 0.0198(11) 0.0245(12) 0.0034(9) 0.0077(9) 0.0022(9)
C40 0.0177(11) 0.0173(11) 0.0238(11) 0.0051(9) 0.0082(9) 0.0064(9)
C41 0.0197(12) 0.0184(11) 0.0217(11) 0.0040(9) 0.0093(9) 0.0038(9)
C42 0.0203(12) 0.0269(12) 0.0244(12) 0.0067(9) 0.0086(10) 0.0103(10)
C43 0.0160(12) 0.0298(13) 0.0251(12) 0.0029(10) 0.0040(9) -0.0007(10)
C44 0.0268(13) 0.0227(12) 0.0234(12) 0.0027(9) 0.0065(10) -0.0007(10)
C45 0.0236(12) 0.0198(11) 0.0235(12) 0.0056(9) 0.0088(10) 0.0059(10)
C46 0.0181(11) 0.0208(11) 0.0190(11) 0.0034(9) 0.0087(9) 0.0040(9)
C47 0.0438(18) 0.0307(15) 0.0460(17) -0.0023(12) 0.0250(14) 0.0079(13)
C1S 0.0271(15) 0.0515(18) 0.0300(14) 0.0055(13) 0.0093(11) 0.0069(13)
C2S 0.0360(16) 0.0461(17) 0.0281(14) 0.0082(12) 0.0086(12) -0.0045(14)
C3S 0.050(2) 0.0332(15) 0.0370(16) 0.0018(12) 0.0112(14) -0.0074(14)
C4S 0.0350(16) 0.0464(17) 0.0268(14) 0.0025(12) 0.0074(12) 0.0021(14)
C5S 0.0359(16) 0.0427(16) 0.0342(15) 0.0139(12) 0.0126(12) 0.0072(13)
C6S 0.0444(18) 0.0388(16) 0.0441(17) 0.0131(13) 0.0184(14) 0.0140(14)
C7S 0.054(2) 0.069(2) 0.0461(19) 0.0050(17) 0.0267(17) 0.0163(19)

loop_
_atom_type_symbol
_atom_type_description
_atom_type_scat_dispersion_real
_atom_type_scat_dispersion_imag
_atom_type_scat_source
C C 0.0033 0.0016 'International Tables Vol C Tables 4.2.6.8 and 6.1.1.4'
H H 0.0000 0.0000 'International Tables Vol C Tables 4.2.6.8 and 6.1.1.4'
O O 0.0106 0.0060 'International Tables Vol C Tables 4.2.6.8 and 6.1.1.4'

loop_
_geom_angle_atom_site_label_1
_geom_angle_atom_site_label_2
_geom_angle_atom_site_label_3
_geom_angle
_geom_angle_site_symmetry_1
_geom_angle_site_symmetry_3
C2T C1T C3T 118.2(2) . .
C2T C1T C4T 115.1(3) . .
C3T C1T C4T 126.7(3) . .
C2T C1T H1T 120.9 . .
C3T C1T H1T 120.9 . .
C1T C2T C3T 120.1(3) . 2_666
C1T C2T H2T 119.9 . .
C3T C2T H2T 119.9 2_666 .
C1T C3T C2T 121.7(3) . 2_666
C1T C3T H3T 119.2 . .
C2T C3T H3T 119.2 2_666 .
C1T C4T H4T1 109.5 . .
C1T C4T H4T2 109.5 . .
H4T1 C4T H4T2 109.5 . .
C1T C4T H4T3 109.5 . .
H4T1 C4T H4T3 109.5 . .
H4T2 C4T H4T3 109.5 . .
C8T C5T C6T 116.2(6) . .
C8T C5T C7T 119.1(6) . 2_656
C6T C5T C7T 124.6(4) . 2_656
C6T C5T H5T 117.7 . .
C7T C5T H5T 117.7 2_656 .
C7T C6T C5T 116.8(5) . .
C7T C6T H6T 121.6 . .
C5T C6T H6T 121.6 . .
C6T C7T C5T 118.6(5) . 2_656
C6T C7T H7T 120.7 . .
C5T C7T H7T 120.7 2_656 .
C5T C8T H8T1 109.5 . .
C5T C8T H8T2 109.5 . .
H8T1 C8T H8T2 109.5 . .
C5T C8T H8T3 109.5 . .
H8T1 C8T H8T3 109.5 . .
H8T2 C8T H8T3 109.5 . .
C17 O1 C47 117.0(2) . .
C2 C1 C6 118.8(2) . .
C2 C1 C19 121.9(2) . .
C6 C1 C19 119.2(2) . .
C1 C2 C3 120.0(2) . .
C1 C2 H2 120.0 . .
C3 C2 H2 120.0 . .
C4 C3 C2 120.7(2) . .
C4 C3 H3 119.7 . .
C2 C3 H3 119.7 . .
C3 C4 C5 119.4(2) . .
C3 C4 H4 120.3 . .
C5 C4 H4 120.3 . .
C6 C5 C4 120.4(2) . .
C6 C5 H5 119.8 . .
C4 C5 H5 119.8 . .
C5 C6 C1 120.7(2) . .
C5 C6 H6 119.7 . .
C1 C6 H6 119.7 . .
C12 C7 C8 118.4(2) . .
C12 C7 C19 122.2(2) . .
C8 C7 C19 119.3(2) . .
C9 C8 C7 120.6(2) . .
C9 C8 H8 119.7 . .
C7 C8 H8 119.7 . .
C10 C9 C8 120.2(3) . .
C10 C9 H9 119.9 . .
C8 C9 H9 119.9 . .
C11 C10 C9 119.8(2) . .
C11 C10 H10 120.1 . .
C9 C10 H10 120.1 . .
C10 C11 C12 120.3(3) . .
C10 C11 H11 119.8 . .
C12 C11 H11 119.8 . .
C7 C12 C11 120.6(2) . .
C7 C12 H12 119.7 . .
C11 C12 H12 119.7 . .
C14 C13 C18 119.7(2) . .
C14 C13 C19 122.8(2) . .
C18 C13 C19 117.5(2) . .
C13 C14 C15 119.9(2) . .
C13 C14 H14 120.1 . .
C15 C14 H14 120.1 . .
C16 C15 C14 120.6(2) . .
C16 C15 H15 119.7 . .
C14 C15 H15 119.7 . .
C15 C16 C17 119.4(2) . .
C15 C16 H16 120.3 . .
C17 C16 H16 120.3 . .
O1 C17 C18 124.3(2) . .
O1 C17 C16 115.5(2) . .
C18 C17 C16 120.2(2) . .
C17 C18 C13 120.2(2) . .
C17 C18 H18 119.9 . .
C13 C18 H18 119.9 . .
C20 C19 C7 109.37(18) . .
C20 C19 C1 108.56(18) . .
C7 C19 C1 110.65(18) . .
C20 C19 C13 106.60(17) . .
C7 C19 C13 110.40(18) . .
C1 C19 C13 111.15(18) . .
C21 C20 C19 176.2(2) . .
C20 C21 C22 174.4(3) . .
C27 C22 C23 119.3(2) . .
C27 C22 C21 122.5(2) . .
C23 C22 C21 118.2(2) . .
C24 C23 C22 120.2(2) . .
C24 C23 H23 119.9 . .
C22 C23 H23 119.9 . .
C23 C24 C25 120.8(2) . .
C23 C24 H24 119.6 . .
C25 C24 H24 119.6 . .
C24 C25 C26 119.1(2) . .
C24 C25 C28 118.8(2) . .
C26 C25 C28 122.1(2) . .
C27 C26 C25 120.0(2) . .
C27 C26 H26 120.0 . .
C25 C26 H26 120.0 . .
C26 C27 C22 120.6(2) . .
C26 C27 H27 119.7 . .
C22 C27 H27 119.7 . .
C29 C28 C25 174.7(3) . .
C28 C29 C30 174.7(2) . .
C32 C30 C31 117.87(19) . .
C32 C30 C29 121.5(2) . .
C31 C30 C29 120.4(2) . .
C32 C31 C30 121.1(2) 2_565 .
C32 C31 C40 113.03(19) 2_565 2_565
C30 C31 C40 125.85(19) . 2_565
C31 C32 C30 120.9(2) 2_565 .
C31 C32 C33 113.20(19) 2_565 .
C30 C32 C33 125.85(19) . .
C32 C33 C34 104.97(17) . .
C32 C33 C46 106.29(18) . .
C34 C33 C46 105.67(17) . .
C32 C33 H33 113.1 . .
C34 C33 H33 113.1 . .
C46 C33 H33 113.1 . .
C35 C34 C39 120.9(2) . .
C35 C34 C33 126.3(2) . .
C39 C34 C33 112.81(19) . .
C34 C35 C36 118.9(2) . .
C34 C35 H35 120.6 . .
C36 C35 H35 120.6 . .
C37 C36 C35 120.4(2) . .
C37 C36 H36 119.8 . .
C35 C36 H36 119.8 . .
C36 C37 C38 120.7(2) . .
C36 C37 H37 119.7 . .
C38 C37 H37 119.7 . .
C39 C38 C37 118.8(2) . .
C39 C38 H38 120.6 . .
C37 C38 H38 120.6 . .
C38 C39 C34 120.3(2) . .
C38 C39 C40 126.5(2) . .
C34 C39 C40 113.15(19) . .
C41 C40 C39 105.51(18) . .
C41 C40 C31 105.82(17) . 2_565
C39 C40 C31 106.06(18) . 2_565
C41 C40 H40 112.9 . .
C39 C40 H40 112.9 . .
C31 C40 H40 112.9 2_565 .
C42 C41 C46 120.5(2) . .
C42 C41 C40 126.6(2) . .
C46 C41 C40 113.0(2) . .
C41 C42 C43 119.7(2) . .
C41 C42 H42 120.2 . .
C43 C42 H42 120.2 . .
C44 C43 C42 119.9(2) . .
C44 C43 H43 120.1 . .
C42 C43 H43 120.1 . .
C43 C44 C45 120.5(2) . .
C43 C44 H44 119.7 . .
C45 C44 H44 119.7 . .
C46 C45 C44 119.6(2) . .
C46 C45 H45 120.2 . .
C44 C45 H45 120.2 . .
C45 C46 C41 119.8(2) . .
C45 C46 C33 127.4(2) . .
C41 C46 C33 112.77(19) . .
O1 C47 H47A 109.5 . .
O1 C47 H47B 109.5 . .
H47A C47 H47B 109.5 . .
O1 C47 H47C 109.5 . .
H47A C47 H47C 109.5 . .
H47B C47 H47C 109.5 . .
C6S C1S C2S 117.4(3) . .
C6S C1S C7S 122.0(3) . .
C2S C1S C7S 120.6(3) . .
C3S C2S C1S 121.3(3) . .
C3S C2S H2S 119.4 . .
C1S C2S H2S 119.4 . .
C2S C3S C4S 120.2(3) . .
C2S C3S H3S 119.9 . .
C4S C3S H3S 119.9 . .
C5S C4S C3S 119.5(3) . .
C5S C4S H4S 120.2 . .
C3S C4S H4S 120.2 . .
C4S C5S C6S 119.8(3) . .
C4S C5S H5S 120.1 . .
C6S C5S H5S 120.1 . .
C5S C6S C1S 121.7(3) . .
C5S C6S H6S 119.1 . .
C1S C6S H6S 119.1 . .
C1S C7S H7S1 109.5 . .
C1S C7S H7S2 109.5 . .
H7S1 C7S H7S2 109.5 . .
C1S C7S H7S3 109.5 . .
H7S1 C7S H7S3 109.5 . .
H7S2 C7S H7S3 109.5 . .

loop_
_geom_bond_atom_site_label_1
_geom_bond_atom_site_label_2
_geom_bond_distance
_geom_bond_site_symmetry_2
C1T C2T 1.389(4) .
C1T C3T 1.391(4) .
C1T C4T 1.550(5) .
C1T H1T 0.9500 .
C2T C3T 1.390(4) 2_666
C2T H2T 0.9500 .
C3T C2T 1.390(4) 2_666
C3T H3T 0.9500 .
C4T H4T1 0.9800 .
C4T H4T2 0.9800 .
C4T H4T3 0.9800 .
C5T C8T 1.370(6) .
C5T C6T 1.389(7) .
C5T C7T 1.390(7) 2_656
C5T H5T 0.9500 .
C6T C7T 1.388(7) .
C6T H6T 0.9500 .
C7T C5T 1.390(7) 2_656
C7T H7T 0.9500 .
C8T H8T1 0.9800 .
C8T H8T2 0.9800 .
C8T H8T3 0.9800 .
O1 C17 1.371(3) .
O1 C47 1.432(3) .
C1 C2 1.394(3) .
C1 C6 1.397(3) .
C1 C19 1.540(3) .
C2 C3 1.397(3) .
C2 H2 0.9500 .
C3 C4 1.382(4) .
C3 H3 0.9500 .
C4 C5 1.388(4) .
C4 H4 0.9500 .
C5 C6 1.384(3) .
C5 H5 0.9500 .
C6 H6 0.9500 .
C7 C12 1.389(3) .
C7 C8 1.398(3) .
C7 C19 1.539(3) .
C8 C9 1.388(4) .
C8 H8 0.9500 .
C9 C10 1.382(4) .
C9 H9 0.9500 .
C10 C11 1.377(4) .
C10 H10 0.9500 .
C11 C12 1.394(3) .
C11 H11 0.9500 .
C12 H12 0.9500 .
C13 C14 1.383(3) .
C13 C18 1.400(3) .
C13 C19 1.556(3) .
C14 C15 1.396(4) .
C14 H14 0.9500 .
C15 C16 1.384(4) .
C15 H15 0.9500 .
C16 C17 1.397(4) .
C16 H16 0.9500 .
C17 C18 1.382(3) .
C18 H18 0.9500 .
C19 C20 1.488(3) .
C20 C21 1.196(3) .
C21 C22 1.436(3) .
C22 C27 1.394(3) .
C22 C23 1.396(3) .
C23 C24 1.383(3) .
C23 H23 0.9500 .
C24 C25 1.395(3) .
C24 H24 0.9500 .
C25 C26 1.401(3) .
C25 C28 1.434(3) .
C26 C27 1.390(3) .
C26 H26 0.9500 .
C27 H27 0.9500 .
C28 C29 1.200(3) .
C29 C30 1.435(3) .
C30 C32 1.397(3) .
C30 C31 1.406(3) .
C31 C32 1.393(3) 2_565
C31 C40 1.526(3) 2_565
C32 C31 1.393(3) 2_565
C32 C33 1.524(3) .
C33 C34 1.528(3) .
C33 C46 1.538(3) .
C33 H33 1.0000 .
C34 C35 1.381(3) .
C34 C39 1.399(3) .
C35 C36 1.398(3) .
C35 H35 0.9500 .
C36 C37 1.387(4) .
C36 H36 0.9500 .
C37 C38 1.399(3) .
C37 H37 0.9500 .
C38 C39 1.386(3) .
C38 H38 0.9500 .
C39 C40 1.526(3) .
C40 C41 1.524(3) .
C40 C31 1.526(3) 2_565
C40 H40 1.0000 .
C41 C42 1.387(3) .
C41 C46 1.400(3) .
C42 C43 1.391(3) .
C42 H42 0.9500 .
C43 C44 1.389(3) .
C43 H43 0.9500 .
C44 C45 1.397(3) .
C44 H44 0.9500 .
C45 C46 1.383(3) .
C45 H45 0.9500 .
C47 H47A 0.9800 .
C47 H47B 0.9800 .
C47 H47C 0.9800 .
C1S C6S 1.387(4) .
C1S C2S 1.394(4) .
C1S C7S 1.508(4) .
C2S C3S 1.379(4) .
C2S H2S 0.9500 .
C3S C4S 1.383(4) .
C3S H3S 0.9500 .
C4S C5S 1.379(4) .
C4S H4S 0.9500 .
C5S C6S 1.383(4) .
C5S H5S 0.9500 .
C6S H6S 0.9500 .
C7S H7S1 0.9800 .
C7S H7S2 0.9800 .
C7S H7S3 0.9800 .

loop_
_geom_torsion_atom_site_label_1
_geom_torsion_atom_site_label_2
_geom_torsion_atom_site_label_3
_geom_torsion_atom_site_label_4
_geom_torsion
_geom_torsion_site_symmetry_1
_geom_torsion_site_symmetry_4
C3T C1T C2T C3T -0.6(5) . 2_666
C4T C1T C2T C3T -179.2(4) . 2_666
C2T C1T C3T C2T 0.6(5) . 2_666
C4T C1T C3T C2T 179.1(4) . 2_666
C8T C5T C6T C7T 177.0(5) . .
C7T C5T C6T C7T 0.0(8) 2_656 .
C5T C6T C7T C5T 0.0(7) . 2_656
C6 C1 C2 C3 -0.5(3) . .
C19 C1 C2 C3 -178.7(2) . .
C1 C2 C3 C4 -0.1(4) . .
C2 C3 C4 C5 0.7(4) . .
C3 C4 C5 C6 -0.7(4) . .
C4 C5 C6 C1 0.0(4) . .
C2 C1 C6 C5 0.6(3) . .
C19 C1 C6 C5 178.8(2) . .
C12 C7 C8 C9 -0.6(4) . .
C19 C7 C8 C9 176.5(2) . .
C7 C8 C9 C10 -0.3(4) . .
C8 C9 C10 C11 1.0(4) . .
C9 C10 C11 C12 -0.9(4) . .
C8 C7 C12 C11 0.7(4) . .
C19 C7 C12 C11 -176.3(2) . .
C10 C11 C12 C7 0.0(4) . .
C18 C13 C14 C15 0.1(3) . .
C19 C13 C14 C15 -179.7(2) . .
C13 C14 C15 C16 0.0(4) . .
C14 C15 C16 C17 0.0(4) . .
C47 O1 C17 C18 -3.2(3) . .
C47 O1 C17 C16 176.2(2) . .
C15 C16 C17 O1 -179.5(2) . .
C15 C16 C17 C18 -0.1(4) . .
O1 C17 C18 C13 179.5(2) . .
C16 C17 C18 C13 0.1(3) . .
C14 C13 C18 C17 -0.1(3) . .
C19 C13 C18 C17 179.6(2) . .
C12 C7 C19 C20 -145.7(2) . .
C8 C7 C19 C20 37.3(3) . .
C12 C7 C19 C1 -26.2(3) . .
C8 C7 C19 C1 156.8(2) . .
C12 C7 C19 C13 97.3(3) . .
C8 C7 C19 C13 -79.7(3) . .
C2 C1 C19 C20 -140.9(2) . .
C6 C1 C19 C20 40.9(3) . .
C2 C1 C19 C7 99.0(2) . .
C6 C1 C19 C7 -79.1(2) . .
C2 C1 C19 C13 -24.0(3) . .
C6 C1 C19 C13 157.9(2) . .
C14 C13 C19 C20 -131.7(2) . .
C18 C13 C19 C20 48.5(3) . .
C14 C13 C19 C7 -13.1(3) . .
C18 C13 C19 C7 167.20(19) . .
C14 C13 C19 C1 110.1(2) . .
C18 C13 C19 C1 -69.6(2) . .
C27 C22 C23 C24 -2.1(4) . .
C21 C22 C23 C24 176.2(2) . .
C22 C23 C24 C25 0.7(4) . .
C23 C24 C25 C26 1.5(4) . .
C23 C24 C25 C28 -176.8(2) . .
C24 C25 C26 C27 -2.4(4) . .
C28 C25 C26 C27 175.9(2) . .
C25 C26 C27 C22 1.0(4) . .
C23 C22 C27 C26 1.2(4) . .
C21 C22 C27 C26 -177.0(2) . .
C32 C30 C31 C32 3.3(3) . 2_565
C29 C30 C31 C32 -171.4(2) . 2_565
C32 C30 C31 C40 -175.5(2) . 2_565
C29 C30 C31 C40 9.8(3) . 2_565
C31 C30 C32 C31 -3.3(3) . 2_565
C29 C30 C32 C31 171.3(2) . 2_565
C31 C30 C32 C33 178.5(2) . .
C29 C30 C32 C33 -6.9(3) . .
C31 C32 C33 C34 -58.1(2) 2_565 .
C30 C32 C33 C34 120.2(2) . .
C31 C32 C33 C46 53.6(2) 2_565 .
C30 C32 C33 C46 -128.1(2) . .
C32 C33 C34 C35 -123.2(2) . .
C46 C33 C34 C35 124.6(2) . .
C32 C33 C34 C39 56.2(2) . .
C46 C33 C34 C39 -55.9(2) . .
C39 C34 C35 C36 0.9(3) . .
C33 C34 C35 C36 -179.7(2) . .
C34 C35 C36 C37 -0.5(4) . .
C35 C36 C37 C38 0.1(4) . .
C36 C37 C38 C39 -0.3(4) . .
C37 C38 C39 C34 0.7(3) . .
C37 C38 C39 C40 180.0(2) . .
C35 C34 C39 C38 -1.0(3) . .
C33 C34 C39 C38 179.5(2) . .
C35 C34 C39 C40 179.6(2) . .
C33 C34 C39 C40 0.1(3) . .
C38 C39 C40 C41 -122.9(2) . .
C34 C39 C40 C41 56.4(2) . .
C38 C39 C40 C31 125.1(2) . 2_565
C34 C39 C40 C31 -55.6(2) . 2_565
C39 C40 C41 C42 122.8(2) . .
C31 C40 C41 C42 -125.1(2) 2_565 .
C39 C40 C41 C46 -56.8(2) . .
C31 C40 C41 C46 55.3(2) 2_565 .
C46 C41 C42 C43 0.5(3) . .
C40 C41 C42 C43 -179.1(2) . .
C41 C42 C43 C44 -1.3(3) . .
C42 C43 C44 C45 0.8(4) . .
C43 C44 C45 C46 0.5(3) . .
C44 C45 C46 C41 -1.3(3) . .
C44 C45 C46 C33 178.0(2) . .
C42 C41 C46 C45 0.8(3) . .
C40 C41 C46 C45 -179.6(2) . .
C42 C41 C46 C33 -178.6(2) . .
C40 C41 C46 C33 1.0(3) . .
C32 C33 C46 C45 124.8(2) . .
C34 C33 C46 C45 -124.0(2) . .
C32 C33 C46 C41 -55.8(2) . .
C34 C33 C46 C41 55.4(2) . .
C6S C1S C2S C3S -0.4(4) . .
C7S C1S C2S C3S 179.5(3) . .
C1S C2S C3S C4S 0.0(5) . .
C2S C3S C4S C5S -0.1(5) . .
C3S C4S C5S C6S 0.7(4) . .
C4S C5S C6S C1S -1.2(5) . .
C2S C1S C6S C5S 1.0(4) . .
C7S C1S C6S C5S -178.9(3) . .
